data_1560443
loop_
_publ_author_name
'Yuan, Fei'
'Wang, Ting-Ting'
'Hu, Huai-Ming'
'Li, Chuan-Ti'
'Zhou, Chun-Sheng'
'Wang, Xiaofang'
'Xue, Ganglin'

_publ_section_title
;
 Two luminescent d 10 metal coordination polymers assembled from a
 semirigid terpyridyl carboxylate ligand with high selective detecting of
 Cu 2+ , Cr 2 O 7 2- and acetone
;
_journal_name_full 'Journal of Solid State Chemistry'
_journal_page_first 79
_journal_page_last 89
_journal_paper_doi 10.1016/j.jssc.2017.04.014
_journal_volume 251
_journal_year 2017
_chemical_formula_sum 'C22 H17 N3'
_chemical_formula_weight 323.39
_space_group_IT_number 2
_space_group_name_Hall '-P 1'
_space_group_name_H-M_alt 'P -1'
_symmetry_cell_setting triclinic
_symmetry_space_group_name_H-M 'P -1'
_atom_sites_solution_hydrogens geom
_atom_sites_solution_primary direct
_atom_sites_solution_secondary difmap
_cell_angle_alpha 89.151(2)
_cell_angle_beta 69.103(2)
_cell_angle_gamma 73.378(2)
_cell_formula_units_Z 2
_cell_length_a 8.5524(16)
_cell_length_b 9.5677(18)
_cell_length_c 11.444(2)
_cell_measurement_reflns_used 1234
_cell_measurement_temperature 296(2)
_cell_measurement_theta_max 27.07
_cell_measurement_theta_min 2.80
_cell_volume 834.3(3)
_computing_cell_refinement 'Bruker SAINT'
_computing_data_collection 'Bruker APEX2'
_computing_data_reduction 'Bruker SAINT'
_computing_molecular_graphics 'Bruker SHELXTL'
_computing_publication_material 'Bruker SHELXTL'
_computing_structure_refinement 'SHELXL-97 (Sheldrick, 2008)'
_computing_structure_solution 'SHELXS-97 (Sheldrick, 2008)'
_diffrn_ambient_temperature 296(2)
_diffrn_measured_fraction_theta_full 0.983
_diffrn_measured_fraction_theta_max 0.983
_diffrn_measurement_device_type 'Bruker APEX-II CCD'
_diffrn_measurement_method '\f and \w scans'
_diffrn_radiation_monochromator graphite
_diffrn_radiation_source 'fine-focus sealed tube'
_diffrn_radiation_type MoK\a
_diffrn_radiation_wavelength 0.71073
_diffrn_reflns_av_R_equivalents 0.0190
_diffrn_reflns_av_sigmaI/netI 0.0350
_diffrn_reflns_limit_h_max 9
_diffrn_reflns_limit_h_min -10
_diffrn_reflns_limit_k_max 11
_diffrn_reflns_limit_k_min -9
_diffrn_reflns_limit_l_max 11
_diffrn_reflns_limit_l_min -13
_diffrn_reflns_number 4209
_diffrn_reflns_theta_full 25.04
_diffrn_reflns_theta_max 25.04
_diffrn_reflns_theta_min 1.91
_diffrn_standards_decay_% 0
_diffrn_standards_interval_count 0
_diffrn_standards_interval_time 0
_diffrn_standards_number 0
_exptl_absorpt_coefficient_mu 0.077
_exptl_absorpt_correction_T_max 0.992
_exptl_absorpt_correction_T_min 0.984
_exptl_absorpt_correction_type multi-scan
_exptl_absorpt_process_details sadabs
_exptl_crystal_colour colorless
_exptl_crystal_density_diffrn 1.287
_exptl_crystal_density_method 'not measured'
_exptl_crystal_description block
_exptl_crystal_F_000 340
_exptl_crystal_size_max 0.25
_exptl_crystal_size_mid 0.19
_exptl_crystal_size_min 0.12
_refine_diff_density_max 0.211
_refine_diff_density_min -0.206
_refine_diff_density_rms 0.044
_refine_ls_extinction_method none
_refine_ls_goodness_of_fit_ref 1.068
_refine_ls_hydrogen_treatment constr
_refine_ls_matrix_type full
_refine_ls_number_parameters 227
_refine_ls_number_reflns 2909
_refine_ls_number_restraints 0
_refine_ls_restrained_S_all 1.068
_refine_ls_R_factor_all 0.0655
_refine_ls_R_factor_gt 0.0472
_refine_ls_shift/su_max 0.000
_refine_ls_shift/su_mean 0.000
_refine_ls_structure_factor_coef Fsqd
_refine_ls_weighting_details 'calc w=1/[\s^2^(Fo^2^)+(0.0775P)^2^+0.0431P] where P=(Fo^2^+2Fc^2^)/3'
_refine_ls_weighting_scheme calc
_refine_ls_wR_factor_gt 0.1268
_refine_ls_wR_factor_ref 0.1437
_reflns_number_gt 2131
_reflns_number_total 2909
_reflns_threshold_expression >2sigma(I)
_cod_data_source_file JSSC-2017-251-79.cif
_cod_data_source_block 1
_cod_original_sg_symbol_H-M P-1
_cod_database_code 1560443

loop_
_symmetry_equiv_pos_as_xyz
'x, y, z'
'-x, -y, -z'

loop_
_atom_site_label
_atom_site_type_symbol
_atom_site_fract_x
_atom_site_fract_y
_atom_site_fract_z
_atom_site_U_iso_or_equiv
_atom_site_adp_type
_atom_site_occupancy
_atom_site_symmetry_multiplicity
_atom_site_calc_flag
_atom_site_refinement_flags
_atom_site_disorder_assembly
_atom_site_disorder_group
N1 N -0.2988(2) 0.32389(18) 1.50109(14) 0.0626(5) Uani 1 1 d . . .
N2 N 0.19180(17) -0.00441(14) 1.13860(12) 0.0436(4) Uani 1 1 d . . .
N3 N 0.6940(2) -0.46930(17) 1.05344(16) 0.0627(5) Uani 1 1 d . . .
C1 C -0.2763(2) 0.3960(2) 1.39852(18) 0.0613(5) Uani 1 1 d . . .
H1 H -0.3420 0.4940 1.4083 0.074 Uiso 1 1 calc R . .
C2 C -0.1628(2) 0.33562(19) 1.27921(16) 0.0542(5) Uani 1 1 d . . .
H2 H -0.1537 0.3922 1.2117 0.065 Uiso 1 1 calc R . .
C3 C -0.0621(2) 0.18964(18) 1.26066(15) 0.0432(4) Uani 1 1 d . . .
C4 C -0.0865(2) 0.11308(19) 1.36589(16) 0.0508(5) Uani 1 1 d . . .
H4 H -0.0240 0.0145 1.3587 0.061 Uiso 1 1 calc R . .
C5 C -0.2037(2) 0.1832(2) 1.48154(16) 0.0583(5) Uani 1 1 d . . .
H5 H -0.2172 0.1287 1.5505 0.070 Uiso 1 1 calc R . .
C6 C 0.0675(2) 0.11771(17) 1.13554(15) 0.0417(4) Uani 1 1 d . . .
C7 C 0.0618(2) 0.17437(18) 1.02429(15) 0.0449(4) Uani 1 1 d . . .
H7 H -0.0258 0.2596 1.0262 0.054 Uiso 1 1 calc R . .
C8 C 0.1871(2) 0.10359(17) 0.91004(15) 0.0414(4) Uani 1 1 d . . .
C9 C 0.3116(2) -0.02436(18) 0.91428(15) 0.0459(4) Uani 1 1 d . . .
H9 H 0.3955 -0.0770 0.8398 0.055 Uiso 1 1 calc R . .
C10 C 0.3124(2) -0.07470(17) 1.02860(15) 0.0413(4) Uani 1 1 d . . .
C11 C 0.7112(3) -0.4070(2) 0.94758(19) 0.0625(5) Uani 1 1 d . . .
H11 H 0.8097 -0.4518 0.8769 0.075 Uiso 1 1 calc R . .
C12 C 0.5946(2) -0.28117(19) 0.93402(17) 0.0553(5) Uani 1 1 d . . .
H12 H 0.6159 -0.2433 0.8565 0.066 Uiso 1 1 calc R . .
C13 C 0.4454(2) -0.21091(17) 1.03606(15) 0.0422(4) Uani 1 1 d . . .
C14 C 0.4270(2) -0.2740(2) 1.14768(17) 0.0556(5) Uani 1 1 d . . .
H14 H 0.3308 -0.2307 1.2202 0.067 Uiso 1 1 calc R . .
C15 C 0.5511(3) -0.4012(2) 1.15159(19) 0.0657(6) Uani 1 1 d . . .
H15 H 0.5336 -0.4419 1.2278 0.079 Uiso 1 1 calc R . .
C16 C 0.1892(2) 0.16072(18) 0.78815(15) 0.0430(4) Uani 1 1 d . . .
C17 C 0.0369(2) 0.24612(18) 0.77383(15) 0.0472(4) Uani 1 1 d . . .
H17 H -0.0685 0.2709 0.8426 0.057 Uiso 1 1 calc R . .
C18 C 0.0393(3) 0.29494(19) 0.65912(17) 0.0525(5) Uani 1 1 d . . .
H18 H -0.0647 0.3516 0.6521 0.063 Uiso 1 1 calc R . .
C19 C 0.1930(3) 0.2613(2) 0.55477(16) 0.0521(5) Uani 1 1 d . . .
C20 C 0.3455(2) 0.1785(2) 0.56959(16) 0.0560(5) Uani 1 1 d . . .
H20 H 0.4512 0.1556 0.5011 0.067 Uiso 1 1 calc R . .
C21 C 0.3437(2) 0.1295(2) 0.68342(16) 0.0534(5) Uani 1 1 d . . .
H21 H 0.4483 0.0742 0.6904 0.064 Uiso 1 1 calc R . .
C22 C 0.1976(3) 0.3127(2) 0.42850(18) 0.0729(6) Uani 1 1 d . . .
H22A H 0.2769 0.3704 0.4012 0.109 Uiso 1 1 calc R . .
H22B H 0.0821 0.3710 0.4356 0.109 Uiso 1 1 calc R . .
H22C H 0.2367 0.2292 0.3684 0.109 Uiso 1 1 calc R . .

loop_
_atom_site_aniso_label
_atom_site_aniso_U_11
_atom_site_aniso_U_22
_atom_site_aniso_U_33
_atom_site_aniso_U_23
_atom_site_aniso_U_13
_atom_site_aniso_U_12
N1 0.0585(10) 0.0639(11) 0.0450(9) -0.0042(8) -0.0089(7) -0.0007(9)
N2 0.0442(8) 0.0410(8) 0.0370(8) 0.0018(6) -0.0127(6) -0.0026(6)
N3 0.0574(10) 0.0515(9) 0.0662(11) 0.0081(8) -0.0222(8) 0.0020(8)
C1 0.0546(11) 0.0534(12) 0.0552(12) -0.0051(9) -0.0149(9) 0.0081(9)
C2 0.0547(11) 0.0484(11) 0.0440(10) 0.0046(8) -0.0139(8) 0.0018(9)
C3 0.0413(9) 0.0442(10) 0.0385(9) 0.0020(7) -0.0145(7) -0.0046(8)
C4 0.0532(11) 0.0451(10) 0.0436(10) 0.0016(8) -0.0158(8) -0.0019(9)
C5 0.0629(12) 0.0615(12) 0.0395(10) 0.0071(9) -0.0138(9) -0.0089(10)
C6 0.0407(9) 0.0387(9) 0.0403(9) 0.0026(7) -0.0143(7) -0.0044(7)
C7 0.0439(9) 0.0422(10) 0.0431(10) 0.0025(7) -0.0171(8) -0.0031(8)
C8 0.0422(9) 0.0415(9) 0.0386(9) 0.0034(7) -0.0167(7) -0.0076(8)
C9 0.0435(9) 0.0465(10) 0.0378(9) -0.0016(7) -0.0112(7) -0.0035(8)
C10 0.0401(9) 0.0388(9) 0.0399(9) 0.0027(7) -0.0142(7) -0.0049(7)
C11 0.0557(12) 0.0511(11) 0.0574(12) -0.0031(9) -0.0087(9) 0.0037(9)
C12 0.0552(11) 0.0472(11) 0.0448(10) 0.0043(8) -0.0108(9) 0.0026(9)
C13 0.0427(9) 0.0389(9) 0.0410(9) 0.0022(7) -0.0151(7) -0.0068(8)
C14 0.0474(10) 0.0611(12) 0.0425(10) 0.0046(8) -0.0129(8) 0.0026(9)
C15 0.0593(12) 0.0666(13) 0.0582(12) 0.0172(10) -0.0227(10) 0.0013(11)
C16 0.0474(10) 0.0417(9) 0.0372(9) 0.0023(7) -0.0164(7) -0.0081(8)
C17 0.0478(10) 0.0445(10) 0.0409(9) 0.0038(7) -0.0140(8) -0.0044(8)
C18 0.0568(11) 0.0484(10) 0.0487(11) 0.0095(8) -0.0237(9) -0.0050(9)
C19 0.0651(12) 0.0500(10) 0.0400(10) 0.0075(8) -0.0201(9) -0.0146(9)
C20 0.0515(11) 0.0657(12) 0.0389(10) 0.0050(8) -0.0077(8) -0.0112(10)
C21 0.0465(10) 0.0605(12) 0.0453(10) 0.0041(8) -0.0170(8) -0.0040(9)
C22 0.0848(15) 0.0812(15) 0.0467(12) 0.0171(10) -0.0243(11) -0.0164(13)

loop_
_atom_type_symbol
_atom_type_description
_atom_type_scat_dispersion_real
_atom_type_scat_dispersion_imag
_atom_type_scat_source
C C 0.0033 0.0016 'International Tables Vol C Tables 4.2.6.8 and 6.1.1.4'
H H 0.0000 0.0000 'International Tables Vol C Tables 4.2.6.8 and 6.1.1.4'
N N 0.0061 0.0033 'International Tables Vol C Tables 4.2.6.8 and 6.1.1.4'

loop_
_geom_angle_atom_site_label_1
_geom_angle_atom_site_label_2
_geom_angle_atom_site_label_3
_geom_angle
_geom_angle_site_symmetry_1
_geom_angle_site_symmetry_3
C5 N1 C1 115.21(15) . .
C10 N2 C6 117.91(14) . .
C11 N3 C15 115.18(17) . .
N1 C1 C2 124.71(17) . .
N1 C1 H1 117.6 . .
C2 C1 H1 117.6 . .
C1 C2 C3 119.42(17) . .
C1 C2 H2 120.3 . .
C3 C2 H2 120.3 . .
C4 C3 C2 116.41(15) . .
C4 C3 C6 120.91(15) . .
C2 C3 C6 122.68(15) . .
C5 C4 C3 119.88(16) . .
C5 C4 H4 120.1 . .
C3 C4 H4 120.1 . .
N1 C5 C4 124.35(17) . .
N1 C5 H5 117.8 . .
C4 C5 H5 117.8 . .
N2 C6 C7 122.72(14) . .
N2 C6 C3 115.06(14) . .
C7 C6 C3 122.21(15) . .
C6 C7 C8 119.85(16) . .
C6 C7 H7 120.1 . .
C8 C7 H7 120.1 . .
C9 C8 C7 116.87(15) . .
C9 C8 C16 120.99(14) . .
C7 C8 C16 122.15(15) . .
C8 C9 C10 120.71(15) . .
C8 C9 H9 119.6 . .
C10 C9 H9 119.6 . .
N2 C10 C9 121.90(15) . .
N2 C10 C13 116.20(14) . .
C9 C10 C13 121.89(14) . .
N3 C11 C12 124.95(17) . .
N3 C11 H11 117.5 . .
C12 C11 H11 117.5 . .
C11 C12 C13 119.80(17) . .
C11 C12 H12 120.1 . .
C13 C12 H12 120.1 . .
C14 C13 C12 115.82(16) . .
C14 C13 C10 121.23(15) . .
C12 C13 C10 122.94(15) . .
C15 C14 C13 120.02(16) . .
C15 C14 H14 120.0 . .
C13 C14 H14 120.0 . .
N3 C15 C14 124.21(18) . .
N3 C15 H15 117.9 . .
C14 C15 H15 117.9 . .
C21 C16 C17 117.27(16) . .
C21 C16 C8 121.15(16) . .
C17 C16 C8 121.58(15) . .
C18 C17 C16 121.12(16) . .
C18 C17 H17 119.4 . .
C16 C17 H17 119.4 . .
C19 C18 C17 121.33(17) . .
C19 C18 H18 119.3 . .
C17 C18 H18 119.3 . .
C18 C19 C20 117.57(16) . .
C18 C19 C22 121.99(18) . .
C20 C19 C22 120.44(17) . .
C21 C20 C19 121.32(16) . .
C21 C20 H20 119.3 . .
C19 C20 H20 119.3 . .
C20 C21 C16 121.38(17) . .
C20 C21 H21 119.3 . .
C16 C21 H21 119.3 . .
C19 C22 H22A 109.5 . .
C19 C22 H22B 109.5 . .
H22A C22 H22B 109.5 . .
C19 C22 H22C 109.5 . .
H22A C22 H22C 109.5 . .
H22B C22 H22C 109.5 . .

loop_
_geom_bond_atom_site_label_1
_geom_bond_atom_site_label_2
_geom_bond_distance
_geom_bond_site_symmetry_2
N1 C5 1.333(2) .
N1 C1 1.335(2) .
N2 C10 1.343(2) .
N2 C6 1.346(2) .
N3 C11 1.322(2) .
N3 C15 1.329(3) .
C1 C2 1.377(2) .
C1 H1 0.9300 .
C2 C3 1.388(2) .
C2 H2 0.9300 .
C3 C4 1.383(2) .
C3 C6 1.488(2) .
C4 C5 1.379(2) .
C4 H4 0.9300 .
C5 H5 0.9300 .
C6 C7 1.388(2) .
C7 C8 1.389(2) .
C7 H7 0.9300 .
C8 C9 1.387(2) .
C8 C16 1.487(2) .
C9 C10 1.389(2) .
C9 H9 0.9300 .
C10 C13 1.489(2) .
C11 C12 1.373(3) .
C11 H11 0.9300 .
C12 C13 1.383(2) .
C12 H12 0.9300 .
C13 C14 1.381(2) .
C14 C15 1.380(2) .
C14 H14 0.9300 .
C15 H15 0.9300 .
C16 C21 1.388(2) .
C16 C17 1.389(2) .
C17 C18 1.382(2) .
C17 H17 0.9300 .
C18 C19 1.381(3) .
C18 H18 0.9300 .
C19 C20 1.386(3) .
C19 C22 1.510(2) .
C20 C21 1.374(2) .
C20 H20 0.9300 .
C21 H21 0.9300 .
C22 H22A 0.9600 .
C22 H22B 0.9600 .
C22 H22C 0.9600 .

loop_
_geom_torsion_atom_site_label_1
_geom_torsion_atom_site_label_2
_geom_torsion_atom_site_label_3
_geom_torsion_atom_site_label_4
_geom_torsion
_geom_torsion_site_symmetry_1
_geom_torsion_site_symmetry_2
_geom_torsion_site_symmetry_3
_geom_torsion_site_symmetry_4
C5 N1 C1 C2 -1.0(3) . . . .
N1 C1 C2 C3 -0.1(3) . . . .
C1 C2 C3 C4 1.2(3) . . . .
C1 C2 C3 C6 -178.01(17) . . . .
C2 C3 C4 C5 -1.1(3) . . . .
C6 C3 C4 C5 178.11(16) . . . .
C1 N1 C5 C4 1.1(3) . . . .
C3 C4 C5 N1 -0.1(3) . . . .
C10 N2 C6 C7 -1.4(2) . . . .
C10 N2 C6 C3 179.78(14) . . . .
C4 C3 C6 N2 -19.8(2) . . . .
C2 C3 C6 N2 159.36(17) . . . .
C4 C3 C6 C7 161.31(17) . . . .
C2 C3 C6 C7 -19.5(3) . . . .
N2 C6 C7 C8 0.6(3) . . . .
C3 C6 C7 C8 179.35(15) . . . .
C6 C7 C8 C9 1.2(2) . . . .
C6 C7 C8 C16 -178.95(15) . . . .
C7 C8 C9 C10 -2.2(2) . . . .
C16 C8 C9 C10 177.96(15) . . . .
C6 N2 C10 C9 0.3(2) . . . .
C6 N2 C10 C13 -178.81(14) . . . .
C8 C9 C10 N2 1.5(3) . . . .
C8 C9 C10 C13 -179.42(15) . . . .
C15 N3 C11 C12 0.1(3) . . . .
N3 C11 C12 C13 -0.4(3) . . . .
C11 C12 C13 C14 1.1(3) . . . .
C11 C12 C13 C10 -179.59(17) . . . .
N2 C10 C13 C14 10.8(2) . . . .
C9 C10 C13 C14 -168.34(17) . . . .
N2 C10 C13 C12 -168.43(16) . . . .
C9 C10 C13 C12 12.4(3) . . . .
C12 C13 C14 C15 -1.5(3) . . . .
C10 C13 C14 C15 179.20(17) . . . .
C11 N3 C15 C14 -0.5(3) . . . .
C13 C14 C15 N3 1.3(3) . . . .
C9 C8 C16 C21 -26.6(3) . . . .
C7 C8 C16 C21 153.59(17) . . . .
C9 C8 C16 C17 152.78(17) . . . .
C7 C8 C16 C17 -27.0(3) . . . .
C21 C16 C17 C18 1.4(3) . . . .
C8 C16 C17 C18 -177.99(15) . . . .
C16 C17 C18 C19 -0.3(3) . . . .
C17 C18 C19 C20 -0.9(3) . . . .
C17 C18 C19 C22 179.45(17) . . . .
C18 C19 C20 C21 1.0(3) . . . .
C22 C19 C20 C21 -179.33(18) . . . .
C19 C20 C21 C16 0.1(3) . . . .
C17 C16 C21 C20 -1.3(3) . . . .
C8 C16 C21 C20 178.10(16) . . . .
